data_1565809
loop_
_publ_author_name
'Bustos, Itxaso'
'Seco, Jose M.'
'Rodr\'iguez-Di\'eguez, Antonio'
'Garralda, Mar\'ia A.'
'Mendicute-Fierro, Claudio'

_publ_section_title
;
 Acyl(furfurylamine)iridium(III) complexes from irida-\b-diketones.
 Characterisation and catalytic activity in amine-borane hydrolysis
;
_journal_name_full 'Inorganica Chimica Acta'
_journal_page_first 119165
_journal_paper_doi 10.1016/j.ica.2019.119165
_journal_volume 498
_journal_year 2019
_chemical_formula_sum 'C44 H39 Cl Ir N O4 P2'
_chemical_formula_weight 935.35
_space_group_crystal_system triclinic
_space_group_IT_number 2
_space_group_name_Hall '-P 1'
_space_group_name_H-M_alt 'P -1'
_atom_sites_solution_hydrogens mixed
_audit_creation_method SHELXL-2014
_cell_angle_alpha 93.039(4)
_cell_angle_beta 104.688(4)
_cell_angle_gamma 105.298(4)
_cell_formula_units_Z 2
_cell_length_a 10.4310(12)
_cell_length_b 10.5830(17)
_cell_length_c 18.558(2)
_cell_measurement_reflns_used 55841
_cell_measurement_temperature 100(2)
_cell_measurement_theta_max 28.73
_cell_measurement_theta_min 2.57
_cell_volume 1895.6(4)
_computing_cell_refinement 'Bruker Apex II'
_computing_data_collection 'Bruker Apex II'
_computing_data_reduction 'Bruker Apex II'
_computing_structure_refinement 'SHELXL-2014 (Sheldrick, 2014)'
_computing_structure_solution 'SHELXL-2014 (Sheldrick, 2014)'
_diffrn_ambient_temperature 100(2)
_diffrn_measured_fraction_theta_full 0.999
_diffrn_measured_fraction_theta_max 0.999
_diffrn_measurement_device_type 'Bruker D8 Venture'
_diffrn_measurement_method '\f and \w scans'
_diffrn_radiation_type MoK\a
_diffrn_radiation_wavelength 0.71069
_diffrn_reflns_av_R_equivalents 0.0526
_diffrn_reflns_av_unetI/netI 0.0246
_diffrn_reflns_Laue_measured_fraction_full 0.999
_diffrn_reflns_Laue_measured_fraction_max 0.999
_diffrn_reflns_limit_h_max 14
_diffrn_reflns_limit_h_min -14
_diffrn_reflns_limit_k_max 14
_diffrn_reflns_limit_k_min -14
_diffrn_reflns_limit_l_max 25
_diffrn_reflns_limit_l_min -25
_diffrn_reflns_number 91216
_diffrn_reflns_point_group_measured_fraction_full 0.999
_diffrn_reflns_point_group_measured_fraction_max 0.999
_diffrn_reflns_theta_full 25.240
_diffrn_reflns_theta_max 28.771
_diffrn_reflns_theta_min 2.288
_diffrn_source 'fine-focus sealed tube'
_exptl_absorpt_coefficient_mu 3.722
_exptl_absorpt_correction_T_max 0.746
_exptl_absorpt_correction_T_min 0.680
_exptl_absorpt_correction_type empirical
_exptl_absorpt_process_details
;
SADABS-2014/3 (Bruker,2014/3) was used for absorption correction.
wR2(int) was 0.0706 before and 0.0469 after correction.
The Ratio of minimum to maximum transmission is 0.9433.
The \l/2 correction factor is 0.00150.
;
_exptl_crystal_colour yellow
_exptl_crystal_density_diffrn 1.639
_exptl_crystal_description prismatic
_exptl_crystal_F_000 932
_refine_diff_density_max 0.794
_refine_diff_density_min -0.359
_refine_diff_density_rms 0.082
_refine_ls_extinction_coef .
_refine_ls_extinction_method none
_refine_ls_goodness_of_fit_ref 1.064
_refine_ls_hydrogen_treatment constr
_refine_ls_matrix_type full
_refine_ls_number_parameters 479
_refine_ls_number_reflns 9857
_refine_ls_number_restraints 0
_refine_ls_restrained_S_all 1.064
_refine_ls_R_factor_all 0.0199
_refine_ls_R_factor_gt 0.0171
_refine_ls_shift/su_max 0.001
_refine_ls_shift/su_mean 0.000
_refine_ls_structure_factor_coef Fsqd
_refine_ls_weighting_details 'w=1/[\s^2^(Fo^2^)+(0.0134P)^2^+1.2688P] where P=(Fo^2^+2Fc^2^)/3'
_refine_ls_weighting_scheme calc
_refine_ls_wR_factor_gt 0.0397
_refine_ls_wR_factor_ref 0.0407
_reflns_Friedel_coverage 0.000
_reflns_Friedel_fraction_full .
_reflns_Friedel_fraction_max .
_reflns_number_gt 9252
_reflns_number_total 9857
_reflns_threshold_expression 'I > 2\s(I)'
_cod_data_source_file ICA-2019-498-119165.cif
_cod_data_source_block Compound3
_cod_depositor_comments
;
The following automatic conversions were performed:

data item '_exptl_absorpt_correction_type' value 'Empirical' was
changed to 'empirical' in accordance with the built-in table derived
from the CIF Core dictionary named 'cif_core.dic' version 2.4.5 last
updated on 2014-11-21.

Automatic conversion script
Id: cif_fix_values 8738 2021-04-28 16:35:53Z antanas 
;
_cod_database_code 1565809
_shelx_space_group_comment
;
The symmetry employed for this shelxl refinement is uniquely defined
by the following loop, which should always be used as a source of
symmetry information in preference to the above space-group names.
They are only intended as comments.
;
_shelxl_version_number 2014-3

loop_
_space_group_symop_operation_xyz
'x, y, z'
'-x, -y, -z'

loop_
_atom_site_label
_atom_site_type_symbol
_atom_site_fract_x
_atom_site_fract_y
_atom_site_fract_z
_atom_site_U_iso_or_equiv
_atom_site_adp_type
_atom_site_occupancy
_atom_site_site_symmetry_order
_atom_site_calc_flag
_atom_site_refinement_flags_posn
_atom_site_refinement_flags_adp
_atom_site_refinement_flags_occupancy
_atom_site_disorder_assembly
_atom_site_disorder_group
Ir1 Ir 0.21848(2) 0.53241(2) 0.28321(2) 0.01154(2) Uani 1 1 d . . . . .
Cl1 Cl 0.14436(5) 0.69060(4) 0.19602(3) 0.01990(9) Uani 1 1 d . . . . .
C1 C 0.14376(19) 0.61504(18) 0.36124(10) 0.0163(3) Uani 1 1 d . . . . .
C2 C 0.00991(19) 0.54055(19) 0.37502(10) 0.0177(3) Uani 1 1 d . . . . .
C3 C -0.0452(2) 0.5940(2) 0.42633(11) 0.0250(4) Uani 1 1 d . . . . .
H3 H -0.0002 0.6783 0.4520 0.030 Uiso 1 1 calc R U . . .
C4 C -0.1669(2) 0.5212(2) 0.43885(12) 0.0301(5) Uani 1 1 d . . . . .
H4 H -0.2038 0.5567 0.4730 0.036 Uiso 1 1 calc R U . . .
C5 C -0.2341(2) 0.3951(2) 0.40041(12) 0.0289(5) Uani 1 1 d . . . . .
H5 H -0.3144 0.3455 0.4101 0.035 Uiso 1 1 calc R U . . .
C6 C -0.18236(19) 0.3427(2) 0.34773(11) 0.0229(4) Uani 1 1 d . . . . .
H6 H -0.2289 0.2591 0.3213 0.028 Uiso 1 1 calc R U . . .
C7 C -0.05977(19) 0.41638(19) 0.33463(10) 0.0173(3) Uani 1 1 d . . . . .
C8 C 0.03884(18) 0.20561(18) 0.28166(11) 0.0176(3) Uani 1 1 d . . . . .
C9 C 0.0410(2) 0.1609(2) 0.35094(12) 0.0243(4) Uani 1 1 d . . . . .
H9 H 0.0267 0.2119 0.3889 0.029 Uiso 1 1 calc R U . . .
C10 C 0.0648(2) 0.0393(2) 0.36327(15) 0.0356(6) Uani 1 1 d . . . . .
H10 H 0.0649 0.0089 0.4094 0.043 Uiso 1 1 calc R U . . .
C11 C 0.0881(2) -0.0364(2) 0.30781(16) 0.0367(6) Uani 1 1 d . . . . .
H11 H 0.1039 -0.1174 0.3166 0.044 Uiso 1 1 calc R U . . .
C12 C 0.0878(2) 0.0084(2) 0.23928(15) 0.0316(5) Uani 1 1 d . . . . .
H12 H 0.1043 -0.0422 0.2020 0.038 Uiso 1 1 calc R U . . .
C13 C 0.0632(2) 0.12828(19) 0.22604(12) 0.0236(4) Uani 1 1 d . . . . .
H13 H 0.0628 0.1578 0.1797 0.028 Uiso 1 1 calc R U . . .
C14 C -0.13047(18) 0.32296(18) 0.17885(10) 0.0159(3) Uani 1 1 d . . . . .
C15 C -0.1526(2) 0.41405(19) 0.12956(11) 0.0220(4) Uani 1 1 d . . . . .
H15 H -0.0931 0.4995 0.1396 0.026 Uiso 1 1 calc R U . . .
C16 C -0.2642(2) 0.3776(2) 0.06500(12) 0.0290(5) Uani 1 1 d . . . . .
H16 H -0.2773 0.4383 0.0314 0.035 Uiso 1 1 calc R U . . .
C17 C -0.3550(2) 0.2524(2) 0.05060(12) 0.0286(4) Uani 1 1 d . . . . .
H17 H -0.4281 0.2283 0.0070 0.034 Uiso 1 1 calc R U . . .
C18 C -0.3375(2) 0.1629(2) 0.10076(13) 0.0311(5) Uani 1 1 d . . . . .
H18 H -0.4010 0.0795 0.0920 0.037 Uiso 1 1 calc R U . . .
C19 C -0.2253(2) 0.1969(2) 0.16439(12) 0.0250(4) Uani 1 1 d . . . . .
H19 H -0.2130 0.1356 0.1977 0.030 Uiso 1 1 calc R U . . .
C20 C 0.30248(17) 0.42315(17) 0.35728(10) 0.0151(3) Uani 1 1 d . . . . .
C21 C 0.36519(17) 0.32320(17) 0.32799(10) 0.0149(3) Uani 1 1 d . . . . .
C22 C 0.39361(19) 0.22519(19) 0.37111(11) 0.0199(4) Uani 1 1 d . . . . .
H22 H 0.3804 0.2247 0.4188 0.024 Uiso 1 1 calc R U . . .
C23 C 0.4415(2) 0.1284(2) 0.34300(12) 0.0249(4) Uani 1 1 d . . . . .
H23 H 0.4572 0.0612 0.3713 0.030 Uiso 1 1 calc R U . . .
C24 C 0.4664(2) 0.1309(2) 0.27304(12) 0.0253(4) Uani 1 1 d . . . . .
H24 H 0.4995 0.0660 0.2548 0.030 Uiso 1 1 calc R U . . .
C25 C 0.4419(2) 0.22989(19) 0.23034(11) 0.0213(4) Uani 1 1 d . . . . .
H25 H 0.4605 0.2328 0.1839 0.026 Uiso 1 1 calc R U . . .
C26 C 0.38916(18) 0.32543(17) 0.25716(10) 0.0152(3) Uani 1 1 d . . . . .
C27 C 0.49660(19) 0.57506(18) 0.20317(10) 0.0167(3) Uani 1 1 d . . . . .
C28 C 0.6289(2) 0.5652(2) 0.23497(11) 0.0237(4) Uani 1 1 d . . . . .
H28 H 0.6406 0.4902 0.2566 0.028 Uiso 1 1 calc R U . . .
C29 C 0.7444(2) 0.6683(2) 0.23440(12) 0.0311(5) Uani 1 1 d . . . . .
H29 H 0.8329 0.6609 0.2548 0.037 Uiso 1 1 calc R U . . .
C30 C 0.7279(2) 0.7808(2) 0.20385(12) 0.0295(5) Uani 1 1 d . . . . .
H30 H 0.8051 0.8501 0.2051 0.035 Uiso 1 1 calc R U . . .
C31 C 0.5967(2) 0.7906(2) 0.17140(12) 0.0276(4) Uani 1 1 d . . . . .
H31 H 0.5858 0.8662 0.1503 0.033 Uiso 1 1 calc R U . . .
C32 C 0.4808(2) 0.6877(2) 0.17018(11) 0.0226(4) Uani 1 1 d . . . . .
H32 H 0.3927 0.6939 0.1474 0.027 Uiso 1 1 calc R U . . .
C33 C 0.26300(19) 0.38644(18) 0.10761(10) 0.0168(3) Uani 1 1 d . . . . .
C34 C 0.3441(2) 0.3553(2) 0.06374(11) 0.0264(4) Uani 1 1 d . . . . .
H34 H 0.4386 0.3698 0.0846 0.032 Uiso 1 1 calc R U . . .
C35 C 0.2831(3) 0.3028(2) -0.01094(12) 0.0337(5) Uani 1 1 d . . . . .
H35 H 0.3367 0.2801 -0.0398 0.040 Uiso 1 1 calc R U . . .
C36 C 0.1429(3) 0.2837(2) -0.04301(11) 0.0317(5) Uani 1 1 d . . . . .
H36 H 0.1024 0.2470 -0.0930 0.038 Uiso 1 1 calc R U . . .
C37 C 0.0638(2) 0.3190(2) -0.00093(12) 0.0309(5) Uani 1 1 d . . . . .
H37 H -0.0296 0.3089 -0.0227 0.037 Uiso 1 1 calc R U . . .
C38 C 0.1241(2) 0.3702(2) 0.07465(11) 0.0250(4) Uani 1 1 d . . . . .
H38 H 0.0703 0.3936 0.1031 0.030 Uiso 1 1 calc R U . . .
C39 C 0.5163(2) 0.6965(2) 0.38796(11) 0.0229(4) Uani 1 1 d . . . . .
H39A H 0.4856 0.6589 0.4294 0.027 Uiso 1 1 calc R U . . .
H39B H 0.5619 0.6390 0.3688 0.027 Uiso 1 1 calc R U . . .
C40 C 0.6164(2) 0.8292(2) 0.41581(10) 0.0210(4) Uani 1 1 d . . . . .
C41 C 0.7358(2) 0.8947(3) 0.40289(14) 0.0394(6) Uani 1 1 d . . . . .
H41 H 0.7821 0.8627 0.3728 0.047 Uiso 1 1 calc R U . . .
C42 C 0.7777(2) 1.0235(2) 0.44452(13) 0.0366(6) Uani 1 1 d . . . . .
H42 H 0.8566 1.0916 0.4466 0.044 Uiso 1 1 calc R U . . .
C43 C 0.6824(2) 1.0271(2) 0.47961(11) 0.0263(4) Uani 1 1 d . . . . .
H43 H 0.6843 1.0995 0.5110 0.032 Uiso 1 1 calc R U . . .
C44M C 0.2463(4) 0.9828(3) 0.06441(19) 0.0559(8) Uani 1 1 d . . . . .
H44A H 0.2077 1.0302 0.0947 0.084 Uiso 1 1 d R U . . .
H44B H 0.1730 0.9230 0.0255 0.084 Uiso 1 1 d R U . . .
H44C H 0.3056 1.0441 0.0421 0.084 Uiso 1 1 d R U . . .
N1 N 0.39409(15) 0.70292(15) 0.32755(9) 0.0173(3) Uani 1 1 d . . . . .
H1A H 0.4249 0.7308 0.2890 0.021 Uiso 1 1 calc R U . . .
H1B H 0.3628 0.7658 0.3444 0.021 Uiso 1 1 calc R U . . .
O1 O 0.20265(15) 0.72504(14) 0.39676(8) 0.0258(3) Uani 1 1 d . . . . .
O2 O 0.30740(15) 0.43206(14) 0.42360(7) 0.0232(3) Uani 1 1 d . . . . .
O3 O 0.58086(14) 0.90906(14) 0.46307(8) 0.0223(3) Uani 1 1 d . . . . .
O4M O 0.3244(2) 0.9113(2) 0.10954(13) 0.0561(5) Uani 1 1 d . . . . .
H4M H 0.2547 0.8542 0.1318 0.067 Uiso 1 1 d R U . . .
P1 P 0.01695(4) 0.36695(4) 0.26368(2) 0.01295(8) Uani 1 1 d . . . . .
P2 P 0.33730(4) 0.45359(4) 0.20624(2) 0.01291(8) Uani 1 1 d . . . . .

loop_
_atom_site_aniso_label
_atom_site_aniso_U_11
_atom_site_aniso_U_22
_atom_site_aniso_U_33
_atom_site_aniso_U_23
_atom_site_aniso_U_13
_atom_site_aniso_U_12
Ir1 0.01257(3) 0.01059(3) 0.01142(3) 0.00102(2) 0.00330(2) 0.00333(2)
Cl1 0.0220(2) 0.01464(19) 0.0220(2) 0.00522(16) 0.00180(16) 0.00695(16)
C1 0.0209(9) 0.0159(8) 0.0131(8) 0.0015(6) 0.0040(7) 0.0077(7)
C2 0.0182(8) 0.0226(9) 0.0150(8) 0.0032(7) 0.0050(7) 0.0099(7)
C3 0.0266(10) 0.0336(11) 0.0186(9) -0.0007(8) 0.0077(8) 0.0143(9)
C4 0.0266(10) 0.0494(14) 0.0219(10) 0.0033(9) 0.0123(8) 0.0185(10)
C5 0.0182(9) 0.0468(13) 0.0256(10) 0.0090(9) 0.0108(8) 0.0105(9)
C6 0.0158(9) 0.0284(10) 0.0254(10) 0.0060(8) 0.0067(7) 0.0061(8)
C7 0.0166(8) 0.0225(9) 0.0160(8) 0.0057(7) 0.0058(7) 0.0093(7)
C8 0.0120(8) 0.0132(8) 0.0265(9) 0.0047(7) 0.0042(7) 0.0027(6)
C9 0.0183(9) 0.0269(10) 0.0312(10) 0.0132(8) 0.0094(8) 0.0080(8)
C10 0.0236(10) 0.0349(12) 0.0520(14) 0.0302(11) 0.0108(10) 0.0093(9)
C11 0.0217(10) 0.0174(10) 0.0716(18) 0.0167(11) 0.0094(11) 0.0079(8)
C12 0.0207(10) 0.0163(9) 0.0549(14) -0.0009(9) 0.0067(9) 0.0055(8)
C13 0.0193(9) 0.0170(9) 0.0340(11) 0.0018(8) 0.0069(8) 0.0051(7)
C14 0.0142(8) 0.0176(8) 0.0158(8) 0.0006(7) 0.0031(6) 0.0057(7)
C15 0.0187(9) 0.0192(9) 0.0260(10) 0.0041(7) 0.0022(7) 0.0056(7)
C16 0.0241(10) 0.0329(12) 0.0269(10) 0.0097(9) -0.0009(8) 0.0094(9)
C17 0.0206(10) 0.0351(12) 0.0243(10) -0.0016(9) -0.0032(8) 0.0082(8)
C18 0.0227(10) 0.0237(10) 0.0364(12) -0.0019(9) -0.0023(9) 0.0005(8)
C19 0.0216(9) 0.0203(10) 0.0277(10) 0.0048(8) 0.0002(8) 0.0028(8)
C20 0.0125(8) 0.0150(8) 0.0161(8) 0.0023(6) 0.0029(6) 0.0024(6)
C21 0.0121(8) 0.0164(8) 0.0151(8) 0.0021(6) 0.0020(6) 0.0039(6)
C22 0.0158(8) 0.0225(9) 0.0206(9) 0.0084(7) 0.0022(7) 0.0057(7)
C23 0.0225(10) 0.0203(9) 0.0323(11) 0.0105(8) 0.0029(8) 0.0103(8)
C24 0.0230(10) 0.0210(10) 0.0345(11) 0.0029(8) 0.0050(8) 0.0137(8)
C25 0.0212(9) 0.0228(10) 0.0225(9) 0.0018(7) 0.0068(7) 0.0103(8)
C26 0.0137(8) 0.0149(8) 0.0169(8) 0.0038(6) 0.0027(6) 0.0048(6)
C27 0.0174(8) 0.0193(9) 0.0141(8) 0.0012(7) 0.0067(6) 0.0043(7)
C28 0.0220(9) 0.0276(10) 0.0224(9) 0.0050(8) 0.0062(7) 0.0086(8)
C29 0.0163(9) 0.0435(13) 0.0295(11) 0.0031(10) 0.0052(8) 0.0034(9)
C30 0.0240(10) 0.0330(11) 0.0252(10) 0.0006(9) 0.0112(8) -0.0062(9)
C31 0.0321(11) 0.0243(10) 0.0265(10) 0.0069(8) 0.0138(9) 0.0021(9)
C32 0.0213(9) 0.0239(10) 0.0244(9) 0.0086(8) 0.0082(7) 0.0067(8)
C33 0.0222(9) 0.0162(8) 0.0135(8) 0.0036(6) 0.0052(7) 0.0075(7)
C34 0.0276(10) 0.0398(12) 0.0177(9) 0.0027(8) 0.0045(8) 0.0215(9)
C35 0.0471(14) 0.0446(14) 0.0180(10) 0.0005(9) 0.0088(9) 0.0287(11)
C36 0.0443(13) 0.0304(11) 0.0146(9) -0.0010(8) -0.0010(9) 0.0104(10)
C37 0.0244(10) 0.0385(12) 0.0216(10) 0.0026(9) -0.0003(8) 0.0018(9)
C38 0.0201(9) 0.0354(11) 0.0181(9) 0.0035(8) 0.0056(7) 0.0055(8)
C39 0.0206(9) 0.0207(9) 0.0212(9) -0.0018(7) -0.0012(7) 0.0032(7)
C40 0.0193(9) 0.0222(9) 0.0166(8) -0.0029(7) 0.0017(7) 0.0021(7)
C41 0.0286(11) 0.0445(14) 0.0356(12) -0.0152(11) 0.0146(10) -0.0070(10)
C42 0.0296(11) 0.0348(13) 0.0311(12) -0.0042(10) 0.0083(9) -0.0128(10)
C43 0.0281(10) 0.0186(9) 0.0227(10) -0.0019(7) -0.0012(8) -0.0004(8)
C44M 0.067(2) 0.0386(15) 0.0599(19) 0.0111(14) 0.0147(16) 0.0135(14)
N1 0.0154(7) 0.0139(7) 0.0189(7) -0.0014(6) 0.0024(6) 0.0007(6)
O1 0.0290(7) 0.0195(7) 0.0277(7) -0.0071(6) 0.0112(6) 0.0038(6)
O2 0.0315(8) 0.0281(7) 0.0139(6) 0.0067(5) 0.0086(5) 0.0123(6)
O3 0.0208(7) 0.0199(7) 0.0219(7) -0.0029(5) 0.0050(5) 0.0005(5)
O4M 0.0616(13) 0.0518(12) 0.0636(14) 0.0184(10) 0.0252(11) 0.0213(10)
P1 0.01273(19) 0.0120(2) 0.0143(2) 0.00225(15) 0.00384(16) 0.00370(16)
P2 0.0139(2) 0.0143(2) 0.01152(19) 0.00264(15) 0.00389(15) 0.00507(16)

loop_
_atom_type_symbol
_atom_type_description
_atom_type_scat_dispersion_real
_atom_type_scat_dispersion_imag
_atom_type_scat_source
C C 0.0033 0.0016 'International Tables Vol C Tables 4.2.6.8 and 6.1.1.4'
Cl Cl 0.1484 0.1585 'International Tables Vol C Tables 4.2.6.8 and 6.1.1.4'
Ir Ir -1.4442 7.9887 'International Tables Vol C Tables 4.2.6.8 and 6.1.1.4'
N N 0.0061 0.0033 'International Tables Vol C Tables 4.2.6.8 and 6.1.1.4'
O O 0.0106 0.0060 'International Tables Vol C Tables 4.2.6.8 and 6.1.1.4'
P P 0.1023 0.0942 'International Tables Vol C Tables 4.2.6.8 and 6.1.1.4'
H H 0.0000 0.0000 'International Tables Vol C Tables 4.2.6.8 and 6.1.1.4'

loop_
_geom_angle_atom_site_label_1
_geom_angle_atom_site_label_2
_geom_angle_atom_site_label_3
_geom_angle
_geom_angle_site_symmetry_1
_geom_angle_site_symmetry_3
C20 Ir1 C1 92.32(7) . .
C20 Ir1 N1 91.47(6) . .
C1 Ir1 N1 82.19(7) . .
C20 Ir1 P1 85.45(5) . .
C1 Ir1 P1 83.20(5) . .
N1 Ir1 P1 164.93(4) . .
C20 Ir1 P2 83.79(5) . .
C1 Ir1 P2 171.39(5) . .
N1 Ir1 P2 90.22(5) . .
P1 Ir1 P2 104.067(18) . .
C20 Ir1 Cl1 172.52(5) . .
C1 Ir1 Cl1 88.28(5) . .
N1 Ir1 Cl1 81.22(4) . .
P1 Ir1 Cl1 102.027(18) . .
P2 Ir1 Cl1 94.593(18) . .
O1 C1 C2 117.30(16) . .
O1 C1 Ir1 122.92(14) . .
C2 C1 Ir1 119.77(12) . .
C7 C2 C3 120.16(18) . .
C7 C2 C1 118.36(16) . .
C3 C2 C1 121.48(18) . .
C4 C3 C2 119.8(2) . .
C4 C3 H3 120.1 . .
C2 C3 H3 120.1 . .
C3 C4 C5 120.02(19) . .
C3 C4 H4 120.0 . .
C5 C4 H4 120.0 . .
C6 C5 C4 120.56(19) . .
C6 C5 H5 119.7 . .
C4 C5 H5 119.7 . .
C5 C6 C7 119.5(2) . .
C5 C6 H6 120.2 . .
C7 C6 H6 120.2 . .
C2 C7 C6 119.85(18) . .
C2 C7 P1 114.87(14) . .
C6 C7 P1 125.22(15) . .
C9 C8 C13 119.10(18) . .
C9 C8 P1 121.71(15) . .
C13 C8 P1 119.06(15) . .
C8 C9 C10 119.7(2) . .
C8 C9 H9 120.2 . .
C10 C9 H9 120.2 . .
C11 C10 C9 120.7(2) . .
C11 C10 H10 119.7 . .
C9 C10 H10 119.7 . .
C10 C11 C12 119.8(2) . .
C10 C11 H11 120.1 . .
C12 C11 H11 120.1 . .
C11 C12 C13 120.1(2) . .
C11 C12 H12 120.0 . .
C13 C12 H12 120.0 . .
C12 C13 C8 120.6(2) . .
C12 C13 H13 119.7 . .
C8 C13 H13 119.7 . .
C15 C14 C19 118.87(17) . .
C15 C14 P1 121.15(14) . .
C19 C14 P1 119.95(14) . .
C14 C15 C16 120.02(18) . .
C14 C15 H15 120.0 . .
C16 C15 H15 120.0 . .
C17 C16 C15 120.5(2) . .
C17 C16 H16 119.8 . .
C15 C16 H16 119.8 . .
C16 C17 C18 120.03(19) . .
C16 C17 H17 120.0 . .
C18 C17 H17 120.0 . .
C17 C18 C19 120.1(2) . .
C17 C18 H18 120.0 . .
C19 C18 H18 120.0 . .
C18 C19 C14 120.45(19) . .
C18 C19 H19 119.8 . .
C14 C19 H19 119.8 . .
O2 C20 C21 117.70(16) . .
O2 C20 Ir1 124.67(14) . .
C21 C20 Ir1 117.63(12) . .
C22 C21 C26 119.60(17) . .
C22 C21 C20 119.38(16) . .
C26 C21 C20 120.97(16) . .
C23 C22 C21 119.99(18) . .
C23 C22 H22 120.0 . .
C21 C22 H22 120.0 . .
C22 C23 C24 120.55(18) . .
C22 C23 H23 119.7 . .
C24 C23 H23 119.7 . .
C25 C24 C23 120.02(19) . .
C25 C24 H24 120.0 . .
C23 C24 H24 120.0 . .
C24 C25 C26 119.83(18) . .
C24 C25 H25 120.1 . .
C26 C25 H25 120.1 . .
C25 C26 C21 119.96(17) . .
C25 C26 P2 126.06(14) . .
C21 C26 P2 113.90(13) . .
C28 C27 C32 119.39(17) . .
C28 C27 P2 124.32(15) . .
C32 C27 P2 116.18(14) . .
C27 C28 C29 119.9(2) . .
C27 C28 H28 120.1 . .
C29 C28 H28 120.1 . .
C30 C29 C28 120.4(2) . .
C30 C29 H29 119.8 . .
C28 C29 H29 119.8 . .
C29 C30 C31 120.04(19) . .
C29 C30 H30 120.0 . .
C31 C30 H30 120.0 . .
C30 C31 C32 120.2(2) . .
C30 C31 H31 119.9 . .
C32 C31 H31 119.9 . .
C31 C32 C27 120.08(19) . .
C31 C32 H32 120.0 . .
C27 C32 H32 120.0 . .
C38 C33 C34 119.27(17) . .
C38 C33 P2 119.17(14) . .
C34 C33 P2 121.52(15) . .
C35 C34 C33 119.7(2) . .
C35 C34 H34 120.1 . .
C33 C34 H34 120.1 . .
C34 C35 C36 120.5(2) . .
C34 C35 H35 119.7 . .
C36 C35 H35 119.7 . .
C37 C36 C35 119.95(19) . .
C37 C36 H36 120.0 . .
C35 C36 H36 120.0 . .
C36 C37 C38 119.8(2) . .
C36 C37 H37 120.1 . .
C38 C37 H37 120.1 . .
C33 C38 C37 120.6(2) . .
C33 C38 H38 119.7 . .
C37 C38 H38 119.7 . .
C40 C39 N1 111.68(16) . .
C40 C39 H39A 109.3 . .
N1 C39 H39A 109.3 . .
C40 C39 H39B 109.3 . .
N1 C39 H39B 109.3 . .
H39A C39 H39B 107.9 . .
C41 C40 O3 109.61(18) . .
C41 C40 C39 134.5(2) . .
O3 C40 C39 115.83(17) . .
C40 C41 C42 106.6(2) . .
C40 C41 H41 126.7 . .
C42 C41 H41 126.7 . .
C43 C42 C41 106.72(19) . .
C43 C42 H42 126.6 . .
C41 C42 H42 126.6 . .
C42 C43 O3 110.32(19) . .
C42 C43 H43 124.8 . .
O3 C43 H43 124.8 . .
O4M C44M H44A 109.7 . .
O4M C44M H44B 109.7 . .
H44A C44M H44B 109.5 . .
O4M C44M H44C 109.0 . .
H44A C44M H44C 109.5 . .
H44B C44M H44C 109.5 . .
C39 N1 Ir1 121.46(12) . .
C39 N1 H1A 107.0 . .
Ir1 N1 H1A 107.0 . .
C39 N1 H1B 107.0 . .
Ir1 N1 H1B 107.0 . .
H1A N1 H1B 106.7 . .
C43 O3 C40 106.75(16) . .
C44M O4M H4M 102.6 . .
C8 P1 C7 106.23(9) . .
C8 P1 C14 101.38(8) . .
C7 P1 C14 102.08(8) . .
C8 P1 Ir1 114.83(6) . .
C7 P1 Ir1 103.45(6) . .
C14 P1 Ir1 126.78(6) . .
C26 P2 C33 108.02(8) . .
C26 P2 C27 106.57(8) . .
C33 P2 C27 101.09(8) . .
C26 P2 Ir1 101.47(6) . .
C33 P2 Ir1 125.03(6) . .
C27 P2 Ir1 113.56(6) . .

loop_
_geom_bond_atom_site_label_1
_geom_bond_atom_site_label_2
_geom_bond_distance
_geom_bond_site_symmetry_2
Ir1 C20 2.0215(18) .
Ir1 C1 2.0656(18) .
Ir1 N1 2.1501(15) .
Ir1 P1 2.2849(5) .
Ir1 P2 2.3643(5) .
Ir1 Cl1 2.5209(5) .
C1 O1 1.226(2) .
C1 C2 1.503(3) .
C2 C7 1.390(3) .
C2 C3 1.396(3) .
C3 C4 1.382(3) .
C3 H3 0.9300 .
C4 C5 1.391(3) .
C4 H4 0.9300 .
C5 C6 1.387(3) .
C5 H5 0.9300 .
C6 C7 1.398(3) .
C6 H6 0.9300 .
C7 P1 1.8248(19) .
C8 C9 1.390(3) .
C8 C13 1.397(3) .
C8 P1 1.8183(19) .
C9 C10 1.393(3) .
C9 H9 0.9300 .
C10 C11 1.380(4) .
C10 H10 0.9300 .
C11 C12 1.380(4) .
C11 H11 0.9300 .
C12 C13 1.382(3) .
C12 H12 0.9300 .
C13 H13 0.9300 .
C14 C15 1.387(3) .
C14 C19 1.401(3) .
C14 P1 1.8376(18) .
C15 C16 1.395(3) .
C15 H15 0.9300 .
C16 C17 1.377(3) .
C16 H16 0.9300 .
C17 C18 1.377(3) .
C17 H17 0.9300 .
C18 C19 1.388(3) .
C18 H18 0.9300 .
C19 H19 0.9300 .
C20 O2 1.216(2) .
C20 C21 1.525(2) .
C21 C22 1.391(3) .
C21 C26 1.399(2) .
C22 C23 1.384(3) .
C22 H22 0.9300 .
C23 C24 1.387(3) .
C23 H23 0.9300 .
C24 C25 1.385(3) .
C24 H24 0.9300 .
C25 C26 1.397(3) .
C25 H25 0.9300 .
C26 P2 1.8135(18) .
C27 C28 1.391(3) .
C27 C32 1.397(3) .
C27 P2 1.8291(18) .
C28 C29 1.398(3) .
C28 H28 0.9300 .
C29 C30 1.378(3) .
C29 H29 0.9300 .
C30 C31 1.382(3) .
C30 H30 0.9300 .
C31 C32 1.392(3) .
C31 H31 0.9300 .
C32 H32 0.9300 .
C33 C38 1.383(3) .
C33 C34 1.398(3) .
C33 P2 1.8187(18) .
C34 C35 1.385(3) .
C34 H34 0.9300 .
C35 C36 1.388(3) .
C35 H35 0.9300 .
C36 C37 1.374(3) .
C36 H36 0.9300 .
C37 C38 1.396(3) .
C37 H37 0.9300 .
C38 H38 0.9300 .
C39 C40 1.485(3) .
C39 N1 1.488(2) .
C39 H39A 0.9700 .
C39 H39B 0.9700 .
C40 C41 1.342(3) .
C40 O3 1.368(2) .
C41 C42 1.431(3) .
C41 H41 0.9300 .
C42 C43 1.327(3) .
C42 H42 0.9300 .
C43 O3 1.368(2) .
C43 H43 0.9300 .
C44M O4M 1.409(4) .
C44M H44A 0.9600 .
C44M H44B 0.9600 .
C44M H44C 0.9600 .
N1 H1A 0.8900 .
N1 H1B 0.8900 .
O4M H4M 1.0056 .
